data_2022117
loop_
_publ_author_name
'Senior, Levi'
'Linden, Anthony'

_publ_section_title
;
 Halobismuth(III) salts with substituted aminopyridinium cations
;
_journal_coeditor_code FP3085
_journal_issue 6
_journal_name_full 'Acta Crystallographica Section C'
_journal_page_first
;
;
_journal_paper_doi 10.1107/S2053229620006130
_journal_volume 76
_journal_year 2020
_chemical_formula_iupac '(C5 H8 N3) [Bi I4]'
_chemical_formula_moiety 'C5 H8 N3 1+, Bi I4 1-'
_chemical_formula_sum 'C5 H8 Bi I4 N3'
_chemical_formula_weight 826.72
_chemical_name_systematic
;
<i>catena</i>-Poly[2,6-diaminopyridinium
[[<i>cis</i>-diiodidobismuth(III)]-di-\m-iodido]]
;
_space_group_crystal_system monoclinic
_space_group_IT_number 14
_space_group_name_Hall '-P 2yn'
_space_group_name_H-M_alt 'P 1 21/n 1'
_atom_sites_solution_hydrogens geom
_atom_sites_solution_primary dual
_atom_sites_solution_secondary difmap
_audit_creation_method SHELXL-2018/3
_cell_angle_alpha 90
_cell_angle_beta 90.0530(11)
_cell_angle_gamma 90
_cell_formula_units_Z 4
_cell_length_a 12.02106(15)
_cell_length_b 7.80880(9)
_cell_length_c 15.3298(2)
_cell_measurement_reflns_used 19181
_cell_measurement_temperature 160(2)
_cell_measurement_theta_max 30.3230
_cell_measurement_theta_min 3.0810
_cell_volume 1439.01(3)
_computing_cell_refinement
;
CrysAlis PRO (Rigaku OD, 2018)
;
_computing_data_collection
;
CrysAlis PRO (Rigaku OD, 2018)
;
_computing_data_reduction
;
CrysAlis PRO (Rigaku OD, 2018)
;
_computing_molecular_graphics
;
OLEX2 (Dolomanov <i>et al.</i>, 2009) and Mercury (Macrae <i>et al.</i>,
2020)
;
_computing_publication_material
;
SHELXL2018 (Sheldrick, 2015b) and PLATON (Spek, 2015,
2020)
;
_computing_structure_refinement
;
SHELXL2018 (Sheldrick, 2015b)
;
_computing_structure_solution
;
SHELXT2018 (Sheldrick, 2015a)
;
_diffrn_ambient_temperature 160(2)
_diffrn_detector 'CCD area detector'
_diffrn_detector_area_resol_mean 10.3801
_diffrn_measured_fraction_theta_full 0.999
_diffrn_measured_fraction_theta_max 0.938
_diffrn_measurement_device 'four-circle \k-geometry diffractometer'
_diffrn_measurement_device_type 'Oxford Diffraction SuperNova dual radiation'
_diffrn_measurement_method '\w scans'
_diffrn_radiation_monochromator mirror
_diffrn_radiation_probe x-ray
_diffrn_radiation_type 'Mo K\a'
_diffrn_radiation_wavelength 0.71073
_diffrn_reflns_av_R_equivalents 0.0411
_diffrn_reflns_av_unetI/netI 0.0254
_diffrn_reflns_limit_h_max 16
_diffrn_reflns_limit_h_min -15
_diffrn_reflns_limit_k_max 11
_diffrn_reflns_limit_k_min -11
_diffrn_reflns_limit_l_max 21
_diffrn_reflns_limit_l_min -21
_diffrn_reflns_number 35690
_diffrn_reflns_theta_full 25.242
_diffrn_reflns_theta_max 30.410
_diffrn_reflns_theta_min 2.927
_diffrn_source 'micro-focus sealed X-ray tube'
_exptl_absorpt_coefficient_mu 20.804
_exptl_absorpt_correction_T_max 1.00000
_exptl_absorpt_correction_T_min 0.25930
_exptl_absorpt_correction_type multi-scan
_exptl_absorpt_process_details
;
(CrysAlis PRO; Rigaku OD, 2018)
;
_exptl_crystal_colour red
_exptl_crystal_density_diffrn 3.816
_exptl_crystal_description prism
_exptl_crystal_F_000 1416
_exptl_crystal_size_max 0.16
_exptl_crystal_size_mid 0.10
_exptl_crystal_size_min 0.04
_refine_diff_density_max 1.211
_refine_diff_density_min -1.042
_refine_ls_extinction_coef 0.00085(3)
_refine_ls_extinction_expression Fc^*^=kFc[1+0.001xFc^2^\l^3^/sin(2\q)]^-1/4^
_refine_ls_extinction_method
;
SHELXL2018 (Sheldrick, 2015b)
;
_refine_ls_goodness_of_fit_ref 1.054
_refine_ls_hydrogen_treatment constr
_refine_ls_matrix_type full
_refine_ls_number_parameters 120
_refine_ls_number_reflns 4076
_refine_ls_number_restraints 0
_refine_ls_restrained_S_all 1.054
_refine_ls_R_factor_all 0.0241
_refine_ls_R_factor_gt 0.0203
_refine_ls_shift/su_max 0.002
_refine_ls_shift/su_mean 0.000
_refine_ls_structure_factor_coef Fsqd
_refine_ls_weighting_details 'w=1/[\s^2^(Fo^2^)+(0.0158P)^2^+1.0108P] where P=(Fo^2^+2Fc^2^)/3'
_refine_ls_weighting_scheme calc
_refine_ls_wR_factor_gt 0.0381
_refine_ls_wR_factor_ref 0.0397
_reflns_number_gt 3831
_reflns_number_total 4076
_reflns_threshold_expression 'I > 2\s(I)'
_cod_data_source_file fp3085sup1.cif
_cod_data_source_block 5
_cod_original_sg_symbol_H-M 'P 21/n'
_cod_database_code 2022117
_shelx_space_group_comment
;
The symmetry employed for this shelxl refinement is uniquely defined
by the following loop, which should always be used as a source of
symmetry information in preference to the above space-group names.
They are only intended as comments.
;
_shelx_estimated_absorpt_t_min 0.136
_shelx_estimated_absorpt_t_max 0.490

loop_
_space_group_symop_operation_xyz
'x, y, z'
'-x+1/2, y+1/2, -z+1/2'
'-x, -y, -z'
'x-1/2, -y-1/2, z-1/2'

loop_
_atom_site_type_symbol
_atom_site_label
_atom_site_fract_x
_atom_site_fract_y
_atom_site_fract_z
_atom_site_U_iso_or_equiv
_atom_site_adp_type
_atom_site_calc_flag
_atom_site_occupancy
_atom_site_disorder_assembly
_atom_site_disorder_group
Bi Bi1 0.50460(2) 0.74323(2) 0.58217(2) 0.01486(5) Uani d 1 . .
I I1 0.34952(2) 0.87654(3) 0.71421(2) 0.02166(7) Uani d 1 . .
I I2 0.67606(2) 0.60869(3) 0.69839(2) 0.02465(7) Uani d 1 . .
I I3 0.64735(2) 1.07351(3) 0.57417(2) 0.01894(6) Uani d 1 . .
I I4 0.37076(2) 0.40914(3) 0.58707(2) 0.01862(6) Uani d 1 . .
N N1 0.9263(3) 0.8116(4) 0.5537(2) 0.0208(7) Uani d 1 . .
H H1 0.866088 0.859132 0.575544 0.025 Uiso calc 1 . .
N N2 0.8629(3) 0.8991(4) 0.4191(3) 0.0284(9) Uani d 1 . .
H H2A 0.806907 0.948964 0.445890 0.034 Uiso calc 1 . .
H H2B 0.868236 0.904688 0.361884 0.034 Uiso calc 1 . .
N N3 0.9804(4) 0.7490(5) 0.6951(3) 0.0351(10) Uani d 1 . .
H H3A 0.920276 0.801655 0.713883 0.042 Uiso calc 1 . .
H H3B 1.027092 0.703144 0.732718 0.042 Uiso calc 1 . .
C C1 0.9402(3) 0.8146(5) 0.4653(3) 0.0210(9) Uani d 1 . .
C C2 1.0331(4) 0.7373(5) 0.4300(3) 0.0230(9) Uani d 1 . .
H H2 1.045469 0.738032 0.368830 0.028 Uiso calc 1 . .
C C3 1.1076(4) 0.6590(5) 0.4857(3) 0.0229(9) Uani d 1 . .
H H3 1.170743 0.602856 0.461827 0.028 Uiso calc 1 . .
C C4 1.0934(3) 0.6595(5) 0.5748(3) 0.0218(9) Uani d 1 . .
H H4 1.146698 0.606093 0.611665 0.026 Uiso calc 1 . .
C C5 1.0007(4) 0.7388(5) 0.6103(3) 0.0223(9) Uani d 1 . .

loop_
_atom_site_aniso_label
_atom_site_aniso_U_11
_atom_site_aniso_U_22
_atom_site_aniso_U_33
_atom_site_aniso_U_12
_atom_site_aniso_U_13
_atom_site_aniso_U_23
Bi1 0.01475(8) 0.01618(7) 0.01365(8) -0.00005(5) 0.00050(6) -0.00046(6)
I1 0.02187(14) 0.02647(13) 0.01666(13) 0.00351(10) 0.00292(11) -0.00414(10)
I2 0.02031(14) 0.02924(14) 0.02440(15) 0.00093(11) -0.00569(12) 0.00617(11)
I3 0.01781(13) 0.01897(12) 0.02003(13) -0.00332(10) -0.00335(11) 0.00159(10)
I4 0.01745(13) 0.01773(12) 0.02070(14) -0.00210(9) 0.00599(10) -0.00229(10)
N1 0.0154(17) 0.0211(16) 0.026(2) 0.0028(14) 0.0027(14) -0.0034(15)
N2 0.025(2) 0.0316(19) 0.028(2) 0.0045(16) -0.0034(17) 0.0052(17)
N3 0.035(3) 0.049(2) 0.021(2) 0.0148(19) 0.0009(19) 0.0006(18)
C1 0.020(2) 0.0187(19) 0.024(2) -0.0040(16) -0.0041(17) 0.0000(17)
C2 0.022(2) 0.025(2) 0.021(2) -0.0032(16) 0.0051(18) -0.0031(17)
C3 0.019(2) 0.0167(19) 0.033(3) -0.0024(16) 0.0040(18) -0.0040(18)
C4 0.018(2) 0.0191(19) 0.028(2) 0.0007(16) -0.0001(18) 0.0011(18)
C5 0.018(2) 0.022(2) 0.026(2) -0.0007(15) -0.0005(19) 0.0017(17)

loop_
_atom_type_symbol
_atom_type_description
_atom_type_scat_dispersion_real
_atom_type_scat_dispersion_imag
_atom_type_scat_source
C C 0.0033 0.0016 'International Tables Vol C Tables 4.2.6.8 and 6.1.1.4'
H H 0.0000 0.0000 'International Tables Vol C Tables 4.2.6.8 and 6.1.1.4'
Bi Bi -4.1077 10.2566 'International Tables Vol C Tables 4.2.6.8 and 6.1.1.4'
I I -0.4742 1.8119 'International Tables Vol C Tables 4.2.6.8 and 6.1.1.4'
N N 0.0061 0.0033 'International Tables Vol C Tables 4.2.6.8 and 6.1.1.4'

loop_
_geom_angle_atom_site_label_1
_geom_angle_atom_site_label_2
_geom_angle_atom_site_label_3
_geom_angle_site_symmetry_1
_geom_angle_site_symmetry_3
_geom_angle
_geom_angle_publ_flag
I2 Bi1 I1 . . 98.912(9) ?
I2 Bi1 I4 . . 92.810(8) ?
I1 Bi1 I4 . . 87.214(8) ?
I2 Bi1 I3 . . 86.160(8) ?
I1 Bi1 I3 . . 94.815(8) ?
I4 Bi1 I3 . . 177.843(9) ?
I2 Bi1 I4 . 3_666 91.716(9) ?
I1 Bi1 I4 . 3_666 168.189(9) ?
I4 Bi1 I4 . 3_666 87.131(8) ?
I3 Bi1 I4 . 3_666 91.004(8) ?
I2 Bi1 I3 . 3_676 168.288(10) ?
I1 Bi1 I3 . 3_676 89.748(8) ?
I4 Bi1 I3 . 3_676 95.489(8) ?
I3 Bi1 I3 . 3_676 85.263(7) ?
I4 Bi1 I3 3_666 3_676 80.483(8) ?
Bi1 I3 Bi1 . 3_676 94.738(7) y
Bi1 I4 Bi1 . 3_666 92.869(8) y
C1 N1 C5 . . 123.8(4) ?
C1 N1 H1 . . 118.1 ?
C5 N1 H1 . . 118.1 ?
C1 N2 H2A . . 120.0 ?
C1 N2 H2B . . 120.0 ?
H2A N2 H2B . . 120.0 ?
C5 N3 H3A . . 120.0 ?
C5 N3 H3B . . 120.0 ?
H3A N3 H3B . . 120.0 ?
N2 C1 N1 . . 116.6(4) ?
N2 C1 C2 . . 124.6(4) ?
N1 C1 C2 . . 118.7(4) ?
C3 C2 C1 . . 118.4(4) ?
C3 C2 H2 . . 120.8 ?
C1 C2 H2 . . 120.8 ?
C4 C3 C2 . . 122.1(4) ?
C4 C3 H3 . . 118.9 ?
C2 C3 H3 . . 118.9 ?
C3 C4 C5 . . 119.4(4) ?
C3 C4 H4 . . 120.3 ?
C5 C4 H4 . . 120.3 ?
N3 C5 N1 . . 118.5(4) ?
N3 C5 C4 . . 124.1(4) ?
N1 C5 C4 . . 117.5(4) ?

loop_
_geom_bond_atom_site_label_1
_geom_bond_atom_site_label_2
_geom_bond_site_symmetry_2
_geom_bond_distance
_geom_bond_publ_flag
Bi1 I1 . 2.9432(3) y
Bi1 I2 . 2.9187(3) y
Bi1 I3 . 3.1003(3) y
Bi1 I3 3_676 3.3348(3) y
Bi1 I4 . 3.0660(3) y
Bi1 I4 3_666 3.2248(3) y
N1 C1 . 1.365(6) ?
N1 C5 . 1.369(5) ?
N1 H1 . 0.8800 ?
N2 C1 . 1.342(5) y
N2 H2A . 0.8800 ?
N2 H2B . 0.8800 ?
N3 C5 . 1.325(6) y
N3 H3A . 0.8800 ?
N3 H3B . 0.8800 ?
C1 C2 . 1.381(6) ?
C2 C3 . 1.380(6) ?
C2 H2 . 0.9500 ?
C3 C4 . 1.376(6) ?
C3 H3 . 0.9500 ?
C4 C5 . 1.387(6) ?
C4 H4 . 0.9500 ?

loop_
_geom_hbond_atom_site_label_D
_geom_hbond_atom_site_label_H
_geom_hbond_atom_site_label_A
_geom_hbond_site_symmetry_A
_geom_hbond_distance_DH
_geom_hbond_distance_HA
_geom_hbond_distance_DA
_geom_hbond_angle_DHA
_geom_hbond_publ_flag
N1 H1 I3 . 0.88 3.12 3.941(3) 157 yes
N2 H2A I3 . 0.88 2.92 3.773(4) 165 yes
N2 H2B I1 4_675 0.88 3.16 3.811(4) 132 yes
N3 H3A I2 2_656 0.88 2.98 3.754(4) 147 yes
N3 H3B I1 2_646 0.88 3.06 3.816(4) 145 yes

loop_
_geom_torsion_atom_site_label_1
_geom_torsion_atom_site_label_2
_geom_torsion_atom_site_label_3
_geom_torsion_atom_site_label_4
_geom_torsion_site_symmetry_1
_geom_torsion_site_symmetry_2
_geom_torsion_site_symmetry_3
_geom_torsion_site_symmetry_4
_geom_torsion
_geom_torsion_publ_flag
C5 N1 C1 N2 . . . . -176.4(4) ?
C5 N1 C1 C2 . . . . 1.4(6) ?
N2 C1 C2 C3 . . . . 178.1(4) ?
N1 C1 C2 C3 . . . . 0.5(6) ?
C1 C2 C3 C4 . . . . -1.7(6) ?
C2 C3 C4 C5 . . . . 1.0(6) ?
C1 N1 C5 N3 . . . . 177.6(4) ?
C1 N1 C5 C4 . . . . -2.0(6) ?
C3 C4 C5 N3 . . . . -178.8(4) ?
C3 C4 C5 N1 . . . . 0.8(6) ?

_cod_database_fobs_code 2022117
